data_7002152
loop_
_publ_author_name
'Sarma, Rupam'
'Kalita, Dipjyoti'
'Baruah, Jubaraj B.'

_publ_section_title
;
 Solvent induced reactivity of 3,5-dimethylpyrazole towards zinc (II)
 carboxylates
;
_journal_issue 36
_journal_name_full 'Dalton Transactions'
_journal_page_first 7428
_journal_page_last 7436
_journal_paper_doi 10.1039/b905534g
_journal_year 2009
_chemical_formula_sum 'C25 H28 N6 O9 Zn'
_chemical_formula_weight 621.90
_chemical_name_systematic
;
?
;
_space_group_IT_number 2
_symmetry_cell_setting triclinic
_symmetry_space_group_name_Hall '-P 1'
_symmetry_space_group_name_H-M 'P -1'
_atom_sites_solution_hydrogens geom
_atom_sites_solution_primary direct
_atom_sites_solution_secondary difmap
_audit_creation_method SHELXL-97
_cell_angle_alpha 102.918(4)
_cell_angle_beta 90.692(4)
_cell_angle_gamma 113.340(3)
_cell_formula_units_Z 4
_cell_length_a 12.5156(11)
_cell_length_b 13.3426(13)
_cell_length_c 19.6335(19)
_cell_measurement_reflns_used 4021
_cell_measurement_temperature 296(2)
_cell_volume 2915.5(5)
_computing_cell_refinement 'Bruker SMART'
_computing_data_collection 'Bruker SMART'
_computing_data_reduction 'Bruker SAINT'
_computing_molecular_graphics 'Bruker SHELXTL'
_computing_publication_material 'Bruker SHELXTL'
_computing_structure_refinement 'SHELXL-97 (Sheldrick, 1997)'
_computing_structure_solution 'SHELXS-97 (Sheldrick, 1990)'
_diffrn_ambient_temperature 296(2)
_diffrn_measured_fraction_theta_full 0.976
_diffrn_measured_fraction_theta_max 0.976
_diffrn_measurement_device_type 'CCD area detector'
_diffrn_measurement_method 'phi and omega scans'
_diffrn_radiation_monochromator graphite
_diffrn_radiation_source 'fine-focus sealed tube'
_diffrn_radiation_type MoK\a
_diffrn_radiation_wavelength 0.71073
_diffrn_reflns_av_R_equivalents 0.0475
_diffrn_reflns_av_sigmaI/netI 0.0878
_diffrn_reflns_limit_h_max 6
_diffrn_reflns_limit_h_min -16
_diffrn_reflns_limit_k_max 17
_diffrn_reflns_limit_k_min -16
_diffrn_reflns_limit_l_max 25
_diffrn_reflns_limit_l_min -25
_diffrn_reflns_number 27296
_diffrn_reflns_theta_full 27.38
_diffrn_reflns_theta_max 27.38
_diffrn_reflns_theta_min 1.07
_exptl_absorpt_coefficient_mu 0.902
_exptl_absorpt_correction_type none
_exptl_crystal_colour colorless
_exptl_crystal_density_diffrn 1.417
_exptl_crystal_density_method 'not measured'
_exptl_crystal_description block
_exptl_crystal_F_000 1288
_exptl_crystal_size_max 0.31
_exptl_crystal_size_mid 0.25
_exptl_crystal_size_min 0.21
_refine_diff_density_max 1.543
_refine_diff_density_min -0.506
_refine_diff_density_rms 0.111
_refine_ls_extinction_method none
_refine_ls_goodness_of_fit_ref 1.242
_refine_ls_hydrogen_treatment constr
_refine_ls_matrix_type full
_refine_ls_number_parameters 729
_refine_ls_number_reflns 12913
_refine_ls_number_restraints 0
_refine_ls_restrained_S_all 1.242
_refine_ls_R_factor_all 0.1502
_refine_ls_R_factor_gt 0.0785
_refine_ls_shift/su_max 0.015
_refine_ls_shift/su_mean 0.000
_refine_ls_structure_factor_coef Fsqd
_refine_ls_weighting_details 'calc w=1/[\s^2^(Fo^2^)+(0.1000P)^2^+0.0000P] where P=(Fo^2^+2Fc^2^)/3'
_refine_ls_weighting_scheme calc
_refine_ls_wR_factor_gt 0.2113
_refine_ls_wR_factor_ref 0.2505
_reflns_number_gt 6400
_reflns_number_total 12913
_reflns_threshold_expression >2sigma(I)
_cod_data_source_file b905534g.txt
_cod_data_source_block znpnbdmpdmso_0m
_cod_depositor_comments
;
The following automatic conversions were performed:
'_symmetry_cell_setting' value 'Triclinic' changed to 'triclinic'
according to '/home/saulius/struct/CIF-dictionaries/cif_core.dic'
dictionary named 'cif_core.dic' version 2.4.1 from 2010-06-29.

Automatic conversion script
Id: cif_fix_enum 1527 2010-12-29 10:47:43Z saulius 
;
_cod_original_sg_symbol_H-M P-1
_cod_database_code 7002152

loop_
_symmetry_equiv_pos_as_xyz
'x, y, z'
'-x, -y, -z'

loop_
_atom_site_label
_atom_site_type_symbol
_atom_site_fract_x
_atom_site_fract_y
_atom_site_fract_z
_atom_site_U_iso_or_equiv
_atom_site_adp_type
_atom_site_occupancy
_atom_site_symmetry_multiplicity
_atom_site_calc_flag
_atom_site_refinement_flags
_atom_site_disorder_assembly
_atom_site_disorder_group
Zn1 Zn 0.17467(5) 0.82256(5) 0.47414(3) 0.0458(2) Uani 1 1 d . . .
Zn2 Zn 0.67443(5) 0.81916(5) 0.97102(3) 0.0485(2) Uani 1 1 d . . .
N1 N 0.0496(4) 0.7156(4) 0.3943(2) 0.0514(11) Uani 1 1 d . . .
N2 N -0.0630(4) 0.7055(4) 0.3885(2) 0.0509(11) Uani 1 1 d . . .
H2 H -0.0910 0.7432 0.4187 0.061 Uiso 1 1 calc R . .
C16 C -0.1246(5) 0.6294(5) 0.3295(3) 0.0563(14) Uani 1 1 d . . .
C18 C 0.0587(6) 0.6416(5) 0.3378(3) 0.0629(16) Uani 1 1 d . . .
C17 C -0.0493(6) 0.5860(5) 0.2971(3) 0.0710(18) Uani 1 1 d . . .
H17 H -0.0675 0.5299 0.2556 0.085 Uiso 1 1 calc R . .
C15 C -0.2495(6) 0.6022(6) 0.3099(3) 0.0786(19) Uani 1 1 d . . .
H15A H -0.2726 0.6548 0.3410 0.118 Uiso 1 1 calc R . .
H15B H -0.2969 0.5272 0.3136 0.118 Uiso 1 1 calc R . .
H15C H -0.2600 0.6070 0.2624 0.118 Uiso 1 1 calc R . .
C19 C 0.1740(6) 0.6345(7) 0.3264(4) 0.094(2) Uani 1 1 d . . .
H19A H 0.2356 0.6993 0.3564 0.141 Uiso 1 1 calc R . .
H19B H 0.1876 0.6323 0.2782 0.141 Uiso 1 1 calc R . .
H19C H 0.1727 0.5674 0.3373 0.141 Uiso 1 1 calc R . .
C45 C 0.8269(6) 0.6314(5) 0.8429(3) 0.0621(16) Uani 1 1 d . . .
C46 C 0.7203(6) 0.5875(5) 0.8021(3) 0.0643(16) Uani 1 1 d . . .
H46 H 0.6979 0.5322 0.7600 0.077 Uiso 1 1 calc R . .
C47 C 0.6533(5) 0.6403(5) 0.8349(3) 0.0568(15) Uani 1 1 d . . .
C44 C 0.9352(7) 0.6093(6) 0.8341(4) 0.091(2) Uani 1 1 d . . .
H44A H 0.9945 0.6587 0.8721 0.136 Uiso 1 1 calc R . .
H44B H 0.9631 0.6226 0.7902 0.136 Uiso 1 1 calc R . .
H44C H 0.9172 0.5324 0.8343 0.136 Uiso 1 1 calc R . .
C48 C 0.5329(6) 0.6275(6) 0.8159(4) 0.081(2) Uani 1 1 d . . .
H48A H 0.4780 0.5541 0.8183 0.121 Uiso 1 1 calc R . .
H48B H 0.5260 0.6359 0.7690 0.121 Uiso 1 1 calc R . .
H48C H 0.5168 0.6840 0.8481 0.121 Uiso 1 1 calc R . .
C42 C 0.3715(6) 0.6288(5) 1.0481(4) 0.0698(18) Uani 1 1 d . . .
C40 C 0.5567(6) 0.6498(5) 1.0585(3) 0.0584(15) Uani 1 1 d . . .
C41 C 0.4468(7) 0.5943(5) 1.0764(4) 0.077(2) Uani 1 1 d . . .
H41 H 0.4271 0.5419 1.1035 0.093 Uiso 1 1 calc R . .
C39 C 0.6692(6) 0.6436(6) 1.0751(4) 0.0790(19) Uani 1 1 d . . .
H39A H 0.7194 0.6644 1.0395 0.119 Uiso 1 1 calc R . .
H39B H 0.6549 0.5680 1.0768 0.119 Uiso 1 1 calc R . .
H39C H 0.7063 0.6942 1.1199 0.119 Uiso 1 1 calc R . .
C43 C 0.2479(7) 0.6005(6) 1.0521(5) 0.109(3) Uani 1 1 d . . .
H43A H 0.2353 0.6685 1.0650 0.164 Uiso 1 1 calc R . .
H43B H 0.2215 0.5583 1.0869 0.164 Uiso 1 1 calc R . .
H43C H 0.2048 0.5560 1.0072 0.164 Uiso 1 1 calc R . .
C23 C 0.1491(5) 0.6420(5) 0.5540(3) 0.0559(14) Uani 1 1 d . . .
C22 C 0.2080(7) 0.5814(5) 0.5664(4) 0.079(2) Uani 1 1 d . . .
H22 H 0.1826 0.5250 0.5905 0.095 Uiso 1 1 calc R . .
C21 C 0.3108(6) 0.6164(5) 0.5377(3) 0.0684(17) Uani 1 1 d . . .
C20 C 0.4119(8) 0.5822(7) 0.5366(5) 0.120(3) Uani 1 1 d . . .
H20A H 0.4827 0.6447 0.5336 0.181 Uiso 1 1 calc R . .
H20B H 0.3979 0.5203 0.4966 0.181 Uiso 1 1 calc R . .
H20C H 0.4197 0.5597 0.5789 0.181 Uiso 1 1 calc R . .
C24 C 0.0336(6) 0.6392(6) 0.5735(3) 0.0722(18) Uani 1 1 d . . .
H24A H -0.0247 0.5972 0.5338 0.108 Uiso 1 1 calc R . .
H24B H 0.0385 0.7148 0.5876 0.108 Uiso 1 1 calc R . .
H24C H 0.0124 0.6038 0.6118 0.108 Uiso 1 1 calc R . .
C8 C 0.0324(5) 0.9204(4) 0.5534(3) 0.0481(13) Uani 1 1 d . . .
C9 C 0.0199(5) 0.9980(4) 0.6178(3) 0.0446(12) Uani 1 1 d . . .
C11 C 0.1002(5) 1.1316(5) 0.7309(3) 0.0532(14) Uani 1 1 d . . .
H11 H 0.1620 1.1718 0.7665 0.064 Uiso 1 1 calc R . .
C12 C -0.0058(5) 1.1398(4) 0.7372(2) 0.0475(12) Uani 1 1 d . . .
C14 C -0.0861(5) 1.0086(4) 0.6257(3) 0.0486(13) Uani 1 1 d . . .
H14 H -0.1489 0.9675 0.5908 0.058 Uiso 1 1 calc R . .
C13 C -0.0985(5) 1.0800(5) 0.6853(3) 0.0533(14) Uani 1 1 d . . .
H13 H -0.1690 1.0875 0.6901 0.064 Uiso 1 1 calc R . .
C10 C 0.1126(5) 1.0617(4) 0.6701(3) 0.0501(13) Uani 1 1 d . . .
H10 H 0.1846 1.0576 0.6645 0.060 Uiso 1 1 calc R . .
C1 C 0.3988(5) 0.9250(4) 0.4243(3) 0.0488(13) Uani 1 1 d . . .
C2 C 0.4766(5) 1.0074(4) 0.3844(2) 0.0446(12) Uani 1 1 d . . .
C6 C 0.6590(5) 1.0859(4) 0.3377(3) 0.0504(13) Uani 1 1 d . . .
H6 H 0.7335 1.0891 0.3306 0.060 Uiso 1 1 calc R . .
C5 C 0.6180(5) 1.1527(4) 0.3109(2) 0.0480(13) Uani 1 1 d . . .
C7 C 0.5884(5) 1.0151(5) 0.3749(3) 0.0494(13) Uani 1 1 d . . .
H7 H 0.6163 0.9711 0.3941 0.059 Uiso 1 1 calc R . .
C3 C 0.4379(5) 1.0772(5) 0.3583(3) 0.0577(14) Uani 1 1 d . . .
H3 H 0.3640 1.0750 0.3660 0.069 Uiso 1 1 calc R . .
C4 C 0.5088(5) 1.1502(5) 0.3205(3) 0.0569(14) Uani 1 1 d . . .
H4 H 0.4826 1.1962 0.3023 0.068 Uiso 1 1 calc R . .
C32 C 0.5321(5) 0.9187(5) 0.9189(3) 0.0550(14) Uani 1 1 d . . .
C35 C 0.4058(5) 1.0839(5) 0.8373(3) 0.0544(14) Uani 1 1 d . . .
H35 H 0.3353 1.0912 0.8331 0.065 Uiso 1 1 calc R . .
C33 C 0.5211(5) 0.9995(4) 0.8795(2) 0.0465(12) Uani 1 1 d . . .
C38 C 0.6157(5) 1.0622(5) 0.8481(3) 0.0551(14) Uani 1 1 d . . .
H38 H 0.6864 1.0554 0.8525 0.066 Uiso 1 1 calc R . .
C37 C 0.6048(5) 1.1344(5) 0.8106(3) 0.0554(14) Uani 1 1 d . . .
H37 H 0.6671 1.1756 0.7889 0.066 Uiso 1 1 calc R . .
C34 C 0.4177(5) 1.0123(5) 0.8751(3) 0.0516(13) Uani 1 1 d . . .
H34 H 0.3556 0.9727 0.8977 0.062 Uiso 1 1 calc R . .
C36 C 0.4990(5) 1.1440(4) 0.8061(3) 0.0494(13) Uani 1 1 d . . .
C25 C 0.9013(5) 0.9256(5) 1.0543(3) 0.0537(14) Uani 1 1 d . . .
C26 C 0.9778(5) 1.0087(4) 1.1200(3) 0.0466(12) Uani 1 1 d . . .
C30 C 1.1645(5) 1.0906(5) 1.1907(3) 0.0529(13) Uani 1 1 d . . .
H30 H 1.2411 1.0981 1.1981 0.064 Uiso 1 1 calc R . .
C29 C 1.1188(5) 1.1520(5) 1.2387(3) 0.0498(13) Uani 1 1 d . . .
C27 C 0.9373(5) 1.0727(5) 1.1678(3) 0.0541(14) Uani 1 1 d . . .
H27 H 0.8620 1.0679 1.1593 0.065 Uiso 1 1 calc R . .
C31 C 1.0906(5) 1.0178(5) 1.1315(3) 0.0500(13) Uani 1 1 d . . .
H31 H 1.1175 0.9739 1.0986 0.060 Uiso 1 1 calc R . .
C28 C 1.0073(5) 1.1444(5) 1.2285(3) 0.0563(14) Uani 1 1 d . . .
H28 H 0.9793 1.1867 1.2617 0.068 Uiso 1 1 calc R . .
O3 O 0.1326(3) 0.9195(3) 0.54844(18) 0.0570(10) Uani 1 1 d . . .
O4 O -0.0551(4) 0.8610(3) 0.5099(2) 0.0669(11) Uani 1 1 d . . .
O11 O -0.1139(4) 1.2174(5) 0.8066(2) 0.0995(17) Uani 1 1 d . . .
O12 O 0.0644(5) 1.2709(5) 0.8428(2) 0.1027(18) Uani 1 1 d . . .
O1 O 0.2985(3) 0.9253(3) 0.43225(19) 0.0572(10) Uani 1 1 d . . .
O2 O 0.4374(4) 0.8614(3) 0.4431(2) 0.0667(11) Uani 1 1 d . . .
O10 O 0.7888(4) 1.2274(4) 0.2597(3) 0.0888(15) Uani 1 1 d . . .
O9 O 0.6573(5) 1.2896(5) 0.2499(3) 0.1047(18) Uani 1 1 d . . .
O15 O 0.3893(4) 1.2208(4) 0.7566(3) 0.0875(14) Uani 1 1 d . . .
O16 O 0.5711(5) 1.2781(4) 0.7417(3) 0.0910(15) Uani 1 1 d . . .
O7 O 0.6330(3) 0.9161(3) 0.92487(19) 0.0614(10) Uani 1 1 d . . .
O8 O 0.4436(4) 0.8586(4) 0.9419(2) 0.0787(13) Uani 1 1 d . . .
O5 O 0.7979(3) 0.9214(3) 1.04642(19) 0.0608(10) Uani 1 1 d . . .
O6 O 0.9422(4) 0.8676(4) 1.0156(2) 0.0717(12) Uani 1 1 d . . .
O14 O 1.2931(5) 1.2310(4) 1.3146(2) 0.0924(15) Uani 1 1 d . . .
O13 O 1.1596(5) 1.2890(5) 1.3432(3) 0.1094(19) Uani 1 1 d . . .
N3 N 0.2137(4) 0.7169(4) 0.5182(2) 0.0495(11) Uani 1 1 d . . .
N4 N 0.3120(4) 0.6990(4) 0.5096(2) 0.0589(12) Uani 1 1 d . . .
H4A H 0.3685 0.7363 0.4885 0.071 Uiso 1 1 calc R . .
N10 N -0.0204(5) 1.2131(4) 0.8000(2) 0.0640(13) Uani 1 1 d . . .
N9 N 0.6939(5) 1.2273(4) 0.2702(2) 0.0615(13) Uani 1 1 d . . .
N5 N 0.5503(4) 0.7173(4) 1.0176(2) 0.0519(11) Uani 1 1 d . . .
N6 N 0.4382(4) 0.7028(4) 1.0136(2) 0.0598(12) Uani 1 1 d . . .
H6A H 0.4115 0.7377 0.9910 0.072 Uiso 1 1 calc R . .
N12 N 0.4851(5) 1.2198(4) 0.7654(2) 0.0626(13) Uani 1 1 d . . .
N7 N 0.7142(4) 0.7148(4) 0.8947(2) 0.0526(11) Uani 1 1 d . . .
N8 N 0.8202(4) 0.7069(4) 0.8980(2) 0.0530(11) Uani 1 1 d . . .
H8 H 0.8757 0.7461 0.9317 0.064 Uiso 1 1 calc R . .
N11 N 1.1967(5) 1.2296(5) 1.3037(3) 0.0678(14) Uani 1 1 d . . .
O18 O 0.1719(12) 0.8039(10) 0.9712(6) 0.251(6) Uiso 1 1 d . . .
C50 C 0.076(2) 0.7203(15) 0.9986(10) 0.289(10) Uiso 1 1 d . . .
H50A H 0.1025 0.7191 1.0444 0.434 Uiso 1 1 calc R . .
H50B H 0.0523 0.6469 0.9673 0.434 Uiso 1 1 calc R . .
H50C H 0.0103 0.7408 1.0020 0.434 Uiso 1 1 calc R . .
O17 O 0.6560(10) 0.7866(9) 0.4541(5) 0.203(4) Uiso 1 1 d . . .
C49 C 0.6982(9) 0.7178(8) 0.4788(4) 0.116(3) Uiso 1 1 d . . .
H49A H 0.7812 0.7447 0.4764 0.173 Uiso 1 1 calc R . .
H49B H 0.6601 0.6420 0.4503 0.173 Uiso 1 1 calc R . .
H49C H 0.6826 0.7193 0.5267 0.173 Uiso 1 1 calc R . .

loop_
_atom_site_aniso_label
_atom_site_aniso_U_11
_atom_site_aniso_U_22
_atom_site_aniso_U_33
_atom_site_aniso_U_23
_atom_site_aniso_U_13
_atom_site_aniso_U_12
Zn1 0.0409(4) 0.0470(4) 0.0499(4) 0.0109(3) 0.0048(3) 0.0191(3)
Zn2 0.0449(4) 0.0505(4) 0.0537(4) 0.0158(3) 0.0065(3) 0.0217(3)
N1 0.045(3) 0.055(3) 0.055(3) 0.014(2) 0.008(2) 0.021(2)
N2 0.047(3) 0.056(3) 0.055(3) 0.017(2) 0.009(2) 0.026(2)
C16 0.051(4) 0.050(3) 0.058(3) 0.015(3) -0.006(3) 0.010(3)
C18 0.055(4) 0.065(4) 0.059(3) -0.006(3) 0.000(3) 0.026(3)
C17 0.065(4) 0.069(4) 0.064(4) -0.006(3) 0.000(3) 0.025(4)
C15 0.055(4) 0.076(5) 0.089(5) 0.010(4) -0.014(3) 0.017(4)
C19 0.060(5) 0.112(6) 0.091(5) -0.028(4) -0.001(4) 0.043(4)
C45 0.061(4) 0.058(4) 0.064(4) 0.005(3) 0.013(3) 0.026(3)
C46 0.068(4) 0.057(4) 0.055(3) 0.004(3) 0.002(3) 0.019(3)
C47 0.060(4) 0.050(3) 0.054(3) 0.012(3) 0.001(3) 0.015(3)
C44 0.079(5) 0.091(5) 0.102(5) -0.004(4) 0.011(4) 0.048(4)
C48 0.055(4) 0.095(5) 0.091(5) 0.029(4) -0.006(4) 0.026(4)
C42 0.064(4) 0.060(4) 0.098(5) 0.039(4) 0.029(4) 0.026(3)
C40 0.067(4) 0.052(3) 0.056(3) 0.014(3) 0.002(3) 0.023(3)
C41 0.098(6) 0.056(4) 0.084(5) 0.028(4) 0.030(4) 0.032(4)
C39 0.070(5) 0.087(5) 0.087(5) 0.031(4) -0.003(4) 0.035(4)
C43 0.077(6) 0.089(6) 0.173(8) 0.058(6) 0.043(6) 0.031(5)
C23 0.054(4) 0.049(3) 0.067(4) 0.020(3) 0.012(3) 0.020(3)
C22 0.084(5) 0.064(4) 0.105(5) 0.044(4) 0.023(4) 0.034(4)
C21 0.066(4) 0.062(4) 0.094(5) 0.037(4) 0.020(4) 0.035(3)
C20 0.097(7) 0.112(7) 0.212(10) 0.095(7) 0.064(7) 0.074(6)
C24 0.057(4) 0.075(4) 0.086(4) 0.028(4) 0.016(3) 0.023(3)
C8 0.050(3) 0.048(3) 0.054(3) 0.020(3) 0.010(3) 0.024(3)
C9 0.046(3) 0.048(3) 0.048(3) 0.022(2) 0.012(2) 0.022(3)
C11 0.048(3) 0.064(4) 0.050(3) 0.018(3) 0.002(3) 0.025(3)
C12 0.046(3) 0.057(3) 0.041(3) 0.014(2) 0.010(2) 0.022(3)
C14 0.040(3) 0.054(3) 0.052(3) 0.012(3) 0.007(2) 0.020(3)
C13 0.048(3) 0.066(4) 0.058(3) 0.023(3) 0.019(3) 0.031(3)
C10 0.039(3) 0.057(3) 0.058(3) 0.017(3) 0.002(3) 0.023(3)
C1 0.041(3) 0.049(3) 0.048(3) 0.006(2) 0.002(2) 0.013(3)
C2 0.046(3) 0.047(3) 0.038(3) 0.007(2) 0.002(2) 0.017(3)
C6 0.039(3) 0.061(3) 0.054(3) 0.017(3) 0.010(2) 0.022(3)
C5 0.046(3) 0.055(3) 0.041(3) 0.011(2) 0.006(2) 0.018(3)
C7 0.046(3) 0.054(3) 0.051(3) 0.011(3) 0.002(2) 0.025(3)
C3 0.042(3) 0.073(4) 0.064(3) 0.021(3) 0.005(3) 0.028(3)
C4 0.056(4) 0.067(4) 0.058(3) 0.026(3) 0.010(3) 0.030(3)
C32 0.057(4) 0.057(4) 0.056(3) 0.015(3) 0.005(3) 0.028(3)
C35 0.049(3) 0.067(4) 0.052(3) 0.014(3) 0.011(3) 0.029(3)
C33 0.051(3) 0.049(3) 0.041(3) 0.006(2) 0.004(2) 0.024(3)
C38 0.046(3) 0.067(4) 0.059(3) 0.020(3) 0.011(3) 0.028(3)
C37 0.051(4) 0.062(4) 0.056(3) 0.022(3) 0.010(3) 0.023(3)
C34 0.050(3) 0.060(4) 0.051(3) 0.019(3) 0.012(3) 0.025(3)
C36 0.057(4) 0.052(3) 0.045(3) 0.015(2) 0.006(3) 0.026(3)
C25 0.056(4) 0.057(4) 0.053(3) 0.023(3) 0.011(3) 0.023(3)
C26 0.046(3) 0.050(3) 0.046(3) 0.022(2) 0.008(2) 0.017(3)
C30 0.045(3) 0.068(4) 0.051(3) 0.015(3) 0.002(3) 0.028(3)
C29 0.046(3) 0.060(3) 0.041(3) 0.012(3) 0.001(2) 0.020(3)
C27 0.040(3) 0.066(4) 0.059(3) 0.017(3) 0.011(3) 0.024(3)
C31 0.052(4) 0.055(3) 0.049(3) 0.015(3) 0.007(3) 0.027(3)
C28 0.056(4) 0.068(4) 0.049(3) 0.016(3) 0.014(3) 0.030(3)
O3 0.051(2) 0.063(2) 0.064(2) 0.0101(19) 0.0118(19) 0.034(2)
O4 0.059(3) 0.075(3) 0.060(2) 0.001(2) 0.004(2) 0.029(2)
O11 0.060(3) 0.135(5) 0.088(3) -0.018(3) 0.010(3) 0.048(3)
O12 0.087(4) 0.141(5) 0.067(3) -0.023(3) -0.013(3) 0.059(4)
O1 0.038(2) 0.066(2) 0.069(2) 0.025(2) 0.0114(18) 0.0190(19)
O2 0.058(3) 0.074(3) 0.083(3) 0.041(2) 0.019(2) 0.031(2)
O10 0.069(3) 0.107(4) 0.114(4) 0.059(3) 0.039(3) 0.043(3)
O9 0.098(4) 0.121(4) 0.134(4) 0.088(4) 0.041(3) 0.054(4)
O15 0.069(3) 0.113(4) 0.115(4) 0.065(3) 0.020(3) 0.053(3)
O16 0.080(4) 0.106(4) 0.116(4) 0.073(3) 0.031(3) 0.044(3)
O7 0.057(3) 0.072(3) 0.073(3) 0.030(2) 0.011(2) 0.038(2)
O8 0.063(3) 0.089(3) 0.107(3) 0.061(3) 0.019(3) 0.034(3)
O5 0.046(2) 0.065(3) 0.065(2) 0.0088(19) -0.0026(19) 0.020(2)
O6 0.071(3) 0.077(3) 0.062(2) -0.003(2) -0.003(2) 0.036(2)
O14 0.065(3) 0.117(4) 0.083(3) -0.008(3) -0.018(3) 0.043(3)
O13 0.082(4) 0.140(5) 0.082(3) -0.035(3) -0.011(3) 0.055(4)
N3 0.044(3) 0.049(3) 0.056(3) 0.011(2) 0.004(2) 0.020(2)
N4 0.058(3) 0.055(3) 0.072(3) 0.026(2) 0.021(2) 0.027(3)
N10 0.061(4) 0.078(4) 0.052(3) 0.008(3) 0.011(3) 0.031(3)
N9 0.062(4) 0.070(3) 0.064(3) 0.030(3) 0.014(3) 0.032(3)
N5 0.050(3) 0.048(3) 0.062(3) 0.015(2) 0.006(2) 0.022(2)
N6 0.061(3) 0.060(3) 0.069(3) 0.027(2) 0.008(2) 0.030(3)
N12 0.066(4) 0.066(3) 0.063(3) 0.021(3) 0.007(3) 0.032(3)
N7 0.052(3) 0.055(3) 0.054(3) 0.017(2) 0.007(2) 0.023(2)
N8 0.048(3) 0.055(3) 0.056(3) 0.009(2) 0.004(2) 0.024(2)
N11 0.061(4) 0.083(4) 0.060(3) 0.012(3) 0.010(3) 0.033(3)

loop_
_atom_type_symbol
_atom_type_description
_atom_type_scat_dispersion_real
_atom_type_scat_dispersion_imag
_atom_type_scat_source
C C 0.0033 0.0016 'International Tables Vol C Tables 4.2.6.8 and 6.1.1.4'
H H 0.0000 0.0000 'International Tables Vol C Tables 4.2.6.8 and 6.1.1.4'
N N 0.0061 0.0033 'International Tables Vol C Tables 4.2.6.8 and 6.1.1.4'
O O 0.0106 0.0060 'International Tables Vol C Tables 4.2.6.8 and 6.1.1.4'
Zn Zn 0.2839 1.4301 'International Tables Vol C Tables 4.2.6.8 and 6.1.1.4'

loop_
_geom_angle_atom_site_label_1
_geom_angle_atom_site_label_2
_geom_angle_atom_site_label_3
_geom_angle
_geom_angle_site_symmetry_1
_geom_angle_site_symmetry_3
_geom_angle_publ_flag
O3 Zn1 O1 105.16(16) . . ?
O3 Zn1 N3 107.14(16) . . ?
O1 Zn1 N3 117.61(17) . . ?
O3 Zn1 N1 118.20(17) . . ?
O1 Zn1 N1 106.65(16) . . ?
N3 Zn1 N1 102.75(18) . . ?
O7 Zn2 O5 105.44(17) . . ?
O7 Zn2 N5 117.66(18) . . ?
O5 Zn2 N5 105.56(17) . . ?
O7 Zn2 N7 106.15(16) . . ?
O5 Zn2 N7 117.69(18) . . ?
N5 Zn2 N7 104.97(18) . . ?
C18 N1 N2 106.6(4) . . ?
C18 N1 Zn1 128.4(4) . . ?
N2 N1 Zn1 125.0(3) . . ?
C16 N2 N1 111.3(4) . . ?
N2 C16 C17 106.1(5) . . ?
N2 C16 C15 122.7(6) . . ?
C17 C16 C15 131.2(6) . . ?
N1 C18 C17 108.4(5) . . ?
N1 C18 C19 120.4(5) . . ?
C17 C18 C19 131.2(5) . . ?
C16 C17 C18 107.6(5) . . ?
N8 C45 C46 105.5(6) . . ?
N8 C45 C44 121.9(6) . . ?
C46 C45 C44 132.6(6) . . ?
C47 C46 C45 107.8(6) . . ?
N7 C47 C46 109.3(6) . . ?
N7 C47 C48 118.8(6) . . ?
C46 C47 C48 131.8(6) . . ?
N6 C42 C41 104.3(6) . . ?
N6 C42 C43 123.8(6) . . ?
C41 C42 C43 132.0(6) . . ?
N5 C40 C41 108.4(6) . . ?
N5 C40 C39 120.6(5) . . ?
C41 C40 C39 131.0(6) . . ?
C42 C41 C40 108.8(6) . . ?
C22 C23 N3 109.0(5) . . ?
C22 C23 C24 131.3(6) . . ?
N3 C23 C24 119.7(5) . . ?
C23 C22 C21 108.6(6) . . ?
N4 C21 C22 105.5(6) . . ?
N4 C21 C20 122.1(6) . . ?
C22 C21 C20 132.4(6) . . ?
O4 C8 O3 125.0(5) . . ?
O4 C8 C9 118.6(5) . . ?
O3 C8 C9 116.4(5) . . ?
C10 C9 C14 118.6(5) . . ?
C10 C9 C8 121.3(5) . . ?
C14 C9 C8 120.1(5) . . ?
C12 C11 C10 118.5(5) . . ?
C13 C12 C11 121.5(5) . . ?
C13 C12 N10 119.1(5) . . ?
C11 C12 N10 119.5(5) . . ?
C13 C14 C9 120.5(5) . . ?
C12 C13 C14 119.6(5) . . ?
C9 C10 C11 121.3(5) . . ?
O2 C1 O1 126.6(5) . . ?
O2 C1 C2 117.4(5) . . ?
O1 C1 C2 115.9(5) . . ?
C7 C2 C3 118.8(5) . . ?
C7 C2 C1 120.0(5) . . ?
C3 C2 C1 121.2(5) . . ?
C7 C6 C5 118.9(5) . . ?
C4 C5 C6 121.9(5) . . ?
C4 C5 N9 119.6(5) . . ?
C6 C5 N9 118.4(5) . . ?
C6 C7 C2 121.3(5) . . ?
C2 C3 C4 120.7(5) . . ?
C5 C4 C3 118.3(5) . . ?
O8 C32 O7 125.0(5) . . ?
O8 C32 C33 118.4(5) . . ?
O7 C32 C33 116.6(5) . . ?
C36 C35 C34 119.3(5) . . ?
C34 C33 C38 120.0(5) . . ?
C34 C33 C32 119.7(5) . . ?
C38 C33 C32 120.3(5) . . ?
C37 C38 C33 120.3(5) . . ?
C38 C37 C36 118.4(5) . . ?
C33 C34 C35 120.0(5) . . ?
C35 C36 C37 121.9(5) . . ?
C35 C36 N12 118.8(5) . . ?
C37 C36 N12 119.3(5) . . ?
O6 C25 O5 126.6(6) . . ?
O6 C25 C26 117.8(5) . . ?
O5 C25 C26 115.5(5) . . ?
C27 C26 C31 119.9(5) . . ?
C27 C26 C25 121.7(5) . . ?
C31 C26 C25 118.4(5) . . ?
C31 C30 C29 116.8(5) . . ?
C28 C29 C30 122.8(5) . . ?
C28 C29 N11 119.7(5) . . ?
C30 C29 N11 117.6(5) . . ?
C26 C27 C28 120.5(5) . . ?
C26 C31 C30 121.4(5) . . ?
C29 C28 C27 118.6(5) . . ?
C8 O3 Zn1 126.2(4) . . ?
C1 O1 Zn1 125.9(3) . . ?
C32 O7 Zn2 126.4(4) . . ?
C25 O5 Zn2 126.3(4) . . ?
N4 N3 C23 105.1(4) . . ?
N4 N3 Zn1 123.7(3) . . ?
C23 N3 Zn1 130.8(4) . . ?
C21 N4 N3 111.8(5) . . ?
O11 N10 O12 122.3(5) . . ?
O11 N10 C12 119.6(5) . . ?
O12 N10 C12 118.1(5) . . ?
O10 N9 O9 123.1(5) . . ?
O10 N9 C5 120.0(5) . . ?
O9 N9 C5 116.9(5) . . ?
N6 N5 C40 104.8(4) . . ?
N6 N5 Zn2 124.8(3) . . ?
C40 N5 Zn2 130.4(4) . . ?
N5 N6 C42 113.8(5) . . ?
O15 N12 O16 123.0(5) . . ?
O15 N12 C36 119.1(5) . . ?
O16 N12 C36 117.9(5) . . ?
C47 N7 N8 105.3(4) . . ?
C47 N7 Zn2 132.6(4) . . ?
N8 N7 Zn2 122.0(3) . . ?
C45 N8 N7 112.0(5) . . ?
O13 N11 O14 123.1(6) . . ?
O13 N11 C29 117.5(6) . . ?
O14 N11 C29 119.4(5) . . ?

loop_
_geom_bond_atom_site_label_1
_geom_bond_atom_site_label_2
_geom_bond_distance
_geom_bond_site_symmetry_2
_geom_bond_publ_flag
Zn1 O3 1.948(3) . ?
Zn1 O1 1.952(3) . ?
Zn1 N3 2.013(4) . ?
Zn1 N1 2.029(5) . ?
Zn2 O7 1.951(4) . ?
Zn2 O5 1.953(4) . ?
Zn2 N5 2.003(4) . ?
Zn2 N7 2.017(4) . ?
N1 C18 1.349(7) . ?
N1 N2 1.362(6) . ?
N2 C16 1.340(6) . ?
C16 C17 1.383(8) . ?
C16 C15 1.483(8) . ?
C18 C17 1.389(9) . ?
C18 C19 1.500(9) . ?
C45 N8 1.332(7) . ?
C45 C46 1.382(9) . ?
C45 C44 1.501(9) . ?
C46 C47 1.376(8) . ?
C47 N7 1.343(7) . ?
C47 C48 1.480(9) . ?
C42 N6 1.338(7) . ?
C42 C41 1.361(10) . ?
C42 C43 1.448(10) . ?
C40 N5 1.358(7) . ?
C40 C41 1.373(9) . ?
C40 C39 1.479(9) . ?
C23 C22 1.347(8) . ?
C23 N3 1.354(6) . ?
C23 C24 1.488(8) . ?
C22 C21 1.361(9) . ?
C21 N4 1.334(7) . ?
C21 C20 1.504(10) . ?
C8 O4 1.242(6) . ?
C8 O3 1.263(6) . ?
C8 C9 1.498(7) . ?
C9 C10 1.387(7) . ?
C9 C14 1.396(7) . ?
C11 C12 1.378(7) . ?
C11 C10 1.394(7) . ?
C12 C13 1.377(8) . ?
C12 N10 1.455(7) . ?
C14 C13 1.386(7) . ?
C1 O2 1.245(6) . ?
C1 O1 1.268(6) . ?
C1 C2 1.525(7) . ?
C2 C7 1.381(7) . ?
C2 C3 1.388(7) . ?
C6 C7 1.367(7) . ?
C6 C5 1.378(7) . ?
C5 C4 1.370(7) . ?
C5 N9 1.469(7) . ?
C3 C4 1.392(7) . ?
C32 O8 1.242(7) . ?
C32 O7 1.281(7) . ?
C32 C33 1.507(7) . ?
C35 C36 1.369(7) . ?
C35 C34 1.384(7) . ?
C33 C34 1.375(7) . ?
C33 C38 1.393(7) . ?
C38 C37 1.381(7) . ?
C37 C36 1.383(8) . ?
C36 N12 1.479(7) . ?
C25 O6 1.224(6) . ?
C25 O5 1.279(7) . ?
C25 C26 1.517(8) . ?
C26 C27 1.364(7) . ?
C26 C31 1.378(7) . ?
C30 C31 1.382(7) . ?
C30 C29 1.386(7) . ?
C29 C28 1.368(8) . ?
C29 N11 1.493(7) . ?
C27 C28 1.380(8) . ?
O11 N10 1.201(6) . ?
O12 N10 1.213(7) . ?
O10 N9 1.207(6) . ?
O9 N9 1.226(6) . ?
O15 N12 1.214(6) . ?
O16 N12 1.221(6) . ?
O14 N11 1.214(7) . ?
O13 N11 1.214(6) . ?
N3 N4 1.348(6) . ?
N5 N6 1.336(6) . ?
N7 N8 1.373(6) . ?
O18 C50 1.48(2) . ?
O17 C49 1.390(11) . ?
